data_1549757
loop_
_publ_author_name
'Martens, Arthur'
'Weis, Philippe'
'Krummer, Michael Christian'
'Kreuzer, Marvin'
'Meierh\"ofer, Andreas'
'Meier, Stefan C.'
'Bohnenberger, Jan'
'Scherer, Harald'
'Riddlestone, Ian'
'Krossing, Ingo'

_publ_section_title
;
 Facile and systematic access to the least-coordinating WCA
 [(R<sup>F</sup>O)<sub>3</sub>Al-F-Al(OR<sup>F</sup>)<sub>3</sub>]<sup>-</sup>
 and its more Lewis-basic brother
 [F-Al(OR<sup>F</sup>)<sub>3</sub>]<sup>-</sup> (R<sup>F</sup> =
 C(CF<sub>3</sub>)<sub>3</sub>).
;
_journal_issue 35
_journal_name_full 'Chemical science'
_journal_page_first 7058
_journal_page_last 7068
_journal_paper_doi 10.1039/c8sc02591f
_journal_volume 9
_journal_year 2018
_chemical_formula_moiety 'C12 F28 Al O3, Ag, 3(C6 F2 H4)'
_chemical_formula_sum 'C30 H12 Ag Al F34 O3'
_chemical_formula_weight 1201.25
_chemical_properties_physical Air-sensitive,Moisture-sensitive
_space_group_crystal_system monoclinic
_space_group_IT_number 14
_space_group_name_Hall '-P 2yn'
_space_group_name_H-M_alt 'P 1 21/n 1'
_symmetry_space_group_name_Hall '-P 2yn'
_symmetry_space_group_name_H-M 'P 1 21/n 1'
_atom_sites_solution_hydrogens geom
_audit_creation_method SHELXL-2014/7
_audit_update_record
;
2018-05-28 deposited with the CCDC.
2018-08-01 downloaded from the CCDC.
;
_cell_angle_alpha 90
_cell_angle_beta 99.0980(10)
_cell_angle_gamma 90
_cell_formula_units_Z 4
_cell_length_a 10.2659(2)
_cell_length_b 17.4605(4)
_cell_length_c 20.9905(5)
_cell_measurement_reflns_used 9628
_cell_measurement_temperature 100(2)
_cell_measurement_theta_max 33.071
_cell_measurement_theta_min 2.286
_cell_volume 3715.17(14)
_computing_cell_refinement 'SAINT V8.37A'
_computing_data_collection 'APEX2 v2014.11-0'
_computing_data_reduction 'SAINT V8.37A'
_computing_publication_material ShelXle-851
_computing_structure_refinement 'SHELXL-2014/7 (Sheldrick, 2014)'
_computing_structure_solution 'SHELXT-2014/5, Sheldrick, 2014'
_diffrn_ambient_temperature 100(2)
_diffrn_measured_fraction_theta_full 1.000
_diffrn_measured_fraction_theta_max 0.889
_diffrn_measurement_device_type 'Bruker Smart ApexII Quazar'
_diffrn_measurement_method 'omega and phi scans'
_diffrn_radiation_type MoK\a
_diffrn_radiation_wavelength 0.71073
_diffrn_reflns_av_R_equivalents 0.0231
_diffrn_reflns_av_unetI/netI 0.0122
_diffrn_reflns_Laue_measured_fraction_full 1.000
_diffrn_reflns_Laue_measured_fraction_max 0.889
_diffrn_reflns_limit_h_max 15
_diffrn_reflns_limit_h_min -15
_diffrn_reflns_limit_k_max 26
_diffrn_reflns_limit_k_min -23
_diffrn_reflns_limit_l_max 30
_diffrn_reflns_limit_l_min -27
_diffrn_reflns_number 138683
_diffrn_reflns_point_group_measured_fraction_full 1.000
_diffrn_reflns_point_group_measured_fraction_max 0.889
_diffrn_reflns_theta_full 25.242
_diffrn_reflns_theta_max 33.453
_diffrn_reflns_theta_min 1.525
_diffrn_source 'INCOATEC Mo Microsoucre'
_exptl_absorpt_coefficient_mu 0.774
_exptl_absorpt_correction_T_max 0.7466
_exptl_absorpt_correction_T_min 0.6267
_exptl_absorpt_correction_type multi-scan
_exptl_absorpt_process_details SADABS-2016/2
_exptl_crystal_colour colorless
_exptl_crystal_density_diffrn 2.148
_exptl_crystal_description plate
_exptl_crystal_F_000 2328
_exptl_crystal_recrystallization_method 'Re-crystallisation from solvent: 1,2-Difluorobenzene'
_exptl_crystal_size_max 0.6
_exptl_crystal_size_mid 0.2
_exptl_crystal_size_min 0.05
_refine_diff_density_max 0.858
_refine_diff_density_min -0.639
_refine_diff_density_rms 0.065
_refine_ls_extinction_method none
_refine_ls_goodness_of_fit_ref 1.022
_refine_ls_hydrogen_treatment constr
_refine_ls_matrix_type full
_refine_ls_number_parameters 813
_refine_ls_number_reflns 12900
_refine_ls_number_restraints 2245
_refine_ls_restrained_S_all 1.000
_refine_ls_R_factor_all 0.0324
_refine_ls_R_factor_gt 0.0276
_refine_ls_shift/su_max 0.004
_refine_ls_shift/su_mean 0.000
_refine_ls_structure_factor_coef Fsqd
_refine_ls_weighting_details 'w=1/[\s^2^(Fo^2^)+(0.0327P)^2^+2.4041P] where P=(Fo^2^+2Fc^2^)/3'
_refine_ls_weighting_scheme calc
_refine_ls_wR_factor_gt 0.0674
_refine_ls_wR_factor_ref 0.0704
_reflns_Friedel_coverage 0.000
_reflns_number_gt 11443
_reflns_number_total 12900
_reflns_threshold_expression 'I > 2\s(I)'
_cod_data_source_file c8sc02591f2.cif
_cod_data_source_block p21n_a
_cod_depositor_comments 'Adding full bibliography for 1549751--1549760.cif.'
_cod_original_cell_volume 3715.16(14)
_cod_database_code 1549757
_shelx_shelxl_version_number 2014/7
_shelx_space_group_comment
;
The symmetry employed for this shelxl refinement is uniquely defined
by the following loop, which should always be used as a source of
symmetry information in preference to the above space-group names.
They are only intended as comments.
;

loop_
_space_group_symop_operation_xyz
'x, y, z'
'-x+1/2, y+1/2, -z+1/2'
'-x, -y, -z'
'x-1/2, -y-1/2, z-1/2'

loop_
_atom_site_label
_atom_site_type_symbol
_atom_site_fract_x
_atom_site_fract_y
_atom_site_fract_z
_atom_site_U_iso_or_equiv
_atom_site_adp_type
_atom_site_occupancy
_atom_site_site_symmetry_order
_atom_site_calc_flag
_atom_site_refinement_flags_posn
_atom_site_refinement_flags_adp
_atom_site_refinement_flags_occupancy
_atom_site_disorder_assembly
_atom_site_disorder_group
C1_9 C 0.2899(14) 0.5549(10) 0.1749(7) 0.0229(13) Uani 0.097(2) 1 d D U P A 3
C2_9 C 0.1596(14) 0.5786(10) 0.1653(7) 0.027(4) Uani 0.097(2) 1 d D U P A 3
C3_9 C 0.1063(14) 0.6220(11) 0.2088(8) 0.0269(18) Uani 0.097(2) 1 d D U P A 3
H3_9 H 0.0171 0.6385 0.2000 0.032 Uiso 0.097(2) 1 calc R U P A 3
C4_9 C 0.1859(19) 0.6411(13) 0.2661(9) 0.032(4) Uani 0.097(2) 1 d D U P A 3
H4_9 H 0.1510 0.6679 0.2990 0.039 Uiso 0.097(2) 1 calc R U P A 3
C5_9 C 0.317(2) 0.6201(19) 0.2744(11) 0.0241(10) Uani 0.097(2) 1 d D U P A 3
H5_9 H 0.3737 0.6378 0.3119 0.029 Uiso 0.097(2) 1 calc R U P A 3
C6_9 C 0.3721(14) 0.5746(10) 0.2310(7) 0.0277(14) Uani 0.097(2) 1 d D U P A 3
H6_9 H 0.4613 0.5580 0.2396 0.033 Uiso 0.097(2) 1 calc R U P A 3
F1_9 F 0.3340(18) 0.5092(8) 0.1318(7) 0.065(4) Uani 0.097(2) 1 d D U P A 3
F2_9 F 0.0916(15) 0.5544(11) 0.1098(6) 0.058(4) Uani 0.097(2) 1 d D U P A 3
C1_5 C 0.29517(19) 0.95395(13) 0.18327(11) 0.0256(4) Uani 0.827(4) 1 d D U P A 1
C2_5 C 0.1630(2) 0.93876(16) 0.16325(13) 0.0229(5) Uani 0.827(4) 1 d D U P A 1
C3_5 C 0.0945(2) 0.89065(16) 0.19796(14) 0.0319(6) Uani 0.827(4) 1 d D U P A 1
H3_5 H 0.0040 0.8796 0.1836 0.038 Uiso 0.827(4) 1 calc R U P A 1
C4_5 C 0.1610(3) 0.85846(13) 0.25461(13) 0.0378(5) Uani 0.827(4) 1 d D U P A 1
H4_5 H 0.1155 0.8250 0.2792 0.045 Uiso 0.827(4) 1 calc R U P A 1
C5_5 C 0.2936(3) 0.87487(17) 0.27545(11) 0.0360(6) Uani 0.827(4) 1 d D U P A 1
H5_5 H 0.3377 0.8537 0.3147 0.043 Uiso 0.827(4) 1 calc R U P A 1
C6_5 C 0.3611(2) 0.92215(16) 0.23894(11) 0.0354(5) Uani 0.827(4) 1 d D U P A 1
H6_5 H 0.4521 0.9325 0.2523 0.043 Uiso 0.827(4) 1 calc R U P A 1
F1_5 F 0.35834(16) 1.00087(9) 0.14767(9) 0.0473(4) Uani 0.827(4) 1 d D U P A 1
F2_5 F 0.10373(17) 0.97307(10) 0.10970(8) 0.0385(4) Uani 0.827(4) 1 d D U P A 1
C1_7 C 0.3118(9) 0.9396(5) 0.2086(6) 0.0267(19) Uani 0.173(4) 1 d D U P A 2
C2_7 C 0.1956(11) 0.9406(7) 0.1666(6) 0.026(2) Uani 0.173(4) 1 d D U P A 2
C3_7 C 0.0940(13) 0.8925(8) 0.1766(5) 0.032(3) Uani 0.173(4) 1 d D U P A 2
H3_7 H 0.0129 0.8929 0.1476 0.038 Uiso 0.173(4) 1 calc R U P A 2
C4_7 C 0.1112(9) 0.8441(6) 0.2290(5) 0.0329(19) Uani 0.173(4) 1 d D U P A 2
H4_7 H 0.0432 0.8096 0.2359 0.039 Uiso 0.173(4) 1 calc R U P A 2
C5_7 C 0.2285(11) 0.8463(6) 0.2715(4) 0.0284(18) Uani 0.173(4) 1 d D U P A 2
H5_7 H 0.2388 0.8146 0.3088 0.034 Uiso 0.173(4) 1 calc R U P A 2
C6_7 C 0.3301(10) 0.8930(6) 0.2611(5) 0.027(2) Uani 0.173(4) 1 d D U P A 2
H6_7 H 0.4114 0.8928 0.2899 0.033 Uiso 0.173(4) 1 calc R U P A 2
F1_7 F 0.4006(9) 0.9887(4) 0.1940(7) 0.071(4) Uani 0.173(4) 1 d D U P A 2
F2_7 F 0.1713(15) 0.9866(6) 0.1162(5) 0.068(3) Uani 0.173(4) 1 d D U P A 2
C1_8 C 0.3086(9) 0.5678(6) 0.1914(4) 0.0229(13) Uani 0.376(3) 1 d D U P A 2
C2_8 C 0.1815(9) 0.5702(7) 0.1594(5) 0.0182(14) Uani 0.376(3) 1 d D U P A 2
C3_8 C 0.0863(11) 0.6114(9) 0.1847(6) 0.0269(18) Uani 0.376(3) 1 d D U P A 2
H3_8 H -0.0023 0.6130 0.1632 0.032 Uiso 0.376(3) 1 calc R U P A 2
C4_8 C 0.1241(11) 0.6506(9) 0.2432(6) 0.037(2) Uani 0.376(3) 1 d D U P A 2
H4_8 H 0.0608 0.6799 0.2612 0.044 Uiso 0.376(3) 1 calc R U P A 2
C5_8 C 0.2529(9) 0.6468(7) 0.2747(5) 0.0331(19) Uani 0.376(3) 1 d D U P A 2
H5_8 H 0.2771 0.6723 0.3148 0.040 Uiso 0.376(3) 1 calc R U P A 2
C6_8 C 0.3455(8) 0.6064(6) 0.2484(4) 0.0277(14) Uani 0.376(3) 1 d D U P A 2
H6_8 H 0.4345 0.6052 0.2694 0.033 Uiso 0.376(3) 1 calc R U P A 2
F1_8 F 0.4017(10) 0.5279(7) 0.1680(4) 0.0535(14) Uani 0.376(3) 1 d D U P A 2
F2_8 F 0.1588(11) 0.5308(7) 0.1043(5) 0.0346(12) Uani 0.376(3) 1 d D U P A 2
C1_6 C 0.3172(6) 0.5709(4) 0.2070(3) 0.0241(10) Uani 0.528(3) 1 d D U P A 1
C2_6 C 0.2000(8) 0.5683(5) 0.1654(4) 0.0282(15) Uani 0.528(3) 1 d D U P A 1
C3_6 C 0.0914(9) 0.6088(6) 0.1773(4) 0.0315(15) Uani 0.528(3) 1 d D U P A 1
H3_6 H 0.0103 0.6061 0.1484 0.038 Uiso 0.528(3) 1 calc R U P A 1
C4_6 C 0.1031(8) 0.6536(7) 0.2323(4) 0.0328(12) Uani 0.528(3) 1 d D U P A 1
H4_6 H 0.0296 0.6824 0.2413 0.039 Uiso 0.528(3) 1 calc R U P A 1
C5_6 C 0.2232(6) 0.6566(5) 0.2750(4) 0.0251(10) Uani 0.528(3) 1 d D U P A 1
H5_6 H 0.2306 0.6877 0.3126 0.030 Uiso 0.528(3) 1 calc R U P A 1
C6_6 C 0.3315(6) 0.6144(3) 0.2626(3) 0.0241(10) Uani 0.528(3) 1 d D U P A 1
H6_6 H 0.4126 0.6154 0.2915 0.029 Uiso 0.528(3) 1 calc R U P A 1
F1_6 F 0.4161(7) 0.5305(5) 0.1907(3) 0.0535(14) Uani 0.528(3) 1 d D U P A 1
F2_6 F 0.1860(9) 0.5267(6) 0.1118(4) 0.057(2) Uani 0.528(3) 1 d D U P A 1
C1_4 C 0.67470(13) 0.72942(9) 0.15505(6) 0.0247(2) Uani 1 1 d D U . . .
C2_4 C 0.65877(12) 0.80753(8) 0.14618(6) 0.0221(2) Uani 1 1 d D U . . .
C3_4 C 0.53667(13) 0.83901(8) 0.12571(6) 0.0227(2) Uani 1 1 d D U . . .
H3_4 H 0.5264 0.8928 0.1204 0.027 Uiso 1 1 calc R U . . .
C4_4 C 0.42768(12) 0.78990(8) 0.11291(6) 0.0214(2) Uani 1 1 d D U . . .
H4_4 H 0.3423 0.8105 0.0989 0.026 Uiso 1 1 calc R U . . .
C5_4 C 0.44393(13) 0.71086(8) 0.12065(6) 0.0225(2) Uani 1 1 d D U . . .
H5_4 H 0.3698 0.6778 0.1112 0.027 Uiso 1 1 calc R U . . .
C6_4 C 0.56911(14) 0.68010(8) 0.14234(7) 0.0263(3) Uani 1 1 d D U . . .
H6_4 H 0.5809 0.6264 0.1481 0.032 Uiso 1 1 calc R U . . .
F1_4 F 0.79662(9) 0.70239(6) 0.17548(5) 0.0381(2) Uani 1 1 d D U . . .
F2_4 F 0.76549(8) 0.85295(6) 0.15743(4) 0.03139(19) Uani 1 1 d D U . . .
O1_3 O 0.73678(8) 0.81720(5) 0.40328(4) 0.01925(16) Uani 1 1 d . . . . .
C1_3 C 0.78353(11) 0.88596(7) 0.38836(6) 0.0181(2) Uani 1 1 d . . . . .
C2_3 C 0.69174(15) 0.95122(8) 0.40495(7) 0.0274(3) Uani 1 1 d . . . . .
F1_3 F 0.56604(9) 0.93314(5) 0.38433(5) 0.0348(2) Uani 1 1 d . . . . .
F2_3 F 0.71530(11) 1.01812(5) 0.37764(6) 0.0414(2) Uani 1 1 d . . . . .
F3_3 F 0.70550(12) 0.96201(6) 0.46832(5) 0.0418(2) Uani 1 1 d . . . . .
C3_3 C 0.92342(13) 0.89640(8) 0.42808(7) 0.0273(3) Uani 1 1 d . . . . .
F4_3 F 1.01120(8) 0.85373(7) 0.40346(5) 0.0402(2) Uani 1 1 d . . . . .
F5_3 F 0.92513(10) 0.87453(6) 0.48870(4) 0.0376(2) Uani 1 1 d . . . . .
F6_3 F 0.96416(10) 0.96906(6) 0.42875(5) 0.0418(2) Uani 1 1 d . . . . .
C4_3 C 0.79404(13) 0.88983(8) 0.31512(6) 0.0243(2) Uani 1 1 d . . . . .
F7_3 F 0.83987(10) 0.82411(6) 0.29556(4) 0.0354(2) Uani 1 1 d . . . . .
F8_3 F 0.87192(10) 0.94607(6) 0.30087(5) 0.0388(2) Uani 1 1 d . . . . .
F9_3 F 0.67519(8) 0.90086(5) 0.27985(4) 0.03006(18) Uani 1 1 d . . . . .
O1_2 O 0.67556(8) 0.66023(5) 0.40672(4) 0.01818(16) Uani 1 1 d . . . . .
C1_2 C 0.77055(11) 0.60714(6) 0.40347(6) 0.01665(19) Uani 1 1 d . . . . .
C2_2 C 0.91060(12) 0.64391(7) 0.41517(6) 0.0216(2) Uani 1 1 d . . . . .
F1_2 F 0.93191(8) 0.68263(5) 0.36289(4) 0.02907(17) Uani 1 1 d . . . . .
F2_2 F 1.00603(8) 0.59183(5) 0.42853(5) 0.0335(2) Uani 1 1 d . . . . .
F3_2 F 0.92196(8) 0.69313(5) 0.46386(4) 0.02632(16) Uani 1 1 d . . . . .
C3_2 C 0.76129(13) 0.54590(7) 0.45680(6) 0.0219(2) Uani 1 1 d . . . . .
F4_2 F 0.63746(9) 0.52659(5) 0.45836(4) 0.02967(17) Uani 1 1 d . . . . .
F5_2 F 0.81106(9) 0.57385(5) 0.51499(4) 0.02908(17) Uani 1 1 d . . . . .
F6_2 F 0.82845(10) 0.48222(5) 0.44790(4) 0.03200(19) Uani 1 1 d . . . . .
C4_2 C 0.74668(13) 0.56759(7) 0.33617(6) 0.0221(2) Uani 1 1 d . . . . .
F7_2 F 0.64176(9) 0.52165(5) 0.33084(4) 0.03035(18) Uani 1 1 d . . . . .
F8_2 F 0.84936(9) 0.52582(5) 0.32468(4) 0.03144(19) Uani 1 1 d . . . . .
F9_2 F 0.72215(9) 0.61963(5) 0.28947(4) 0.02951(17) Uani 1 1 d . . . . .
O1_1 O 0.47545(9) 0.76503(5) 0.41889(4) 0.02027(17) Uani 1 1 d . . . . .
C1_1 C 0.42292(11) 0.75962(7) 0.47407(6) 0.0171(2) Uani 1 1 d . . . . .
C2_1 C 0.52713(15) 0.73650(9) 0.53304(7) 0.0290(3) Uani 1 1 d . . . . .
F1_1 F 0.55390(12) 0.66172(6) 0.53161(5) 0.0436(3) Uani 1 1 d . . . . .
F2_1 F 0.48722(10) 0.75164(6) 0.58921(4) 0.0357(2) Uani 1 1 d . . . . .
F3_1 F 0.63944(9) 0.77383(7) 0.53158(5) 0.0424(2) Uani 1 1 d . . . . .
C3_1 C 0.36359(13) 0.83924(8) 0.48803(7) 0.0237(2) Uani 1 1 d . . . . .
F4_1 F 0.30093(9) 0.86969(5) 0.43416(4) 0.02959(18) Uani 1 1 d . . . . .
F5_1 F 0.45995(10) 0.88700(5) 0.51278(5) 0.0390(2) Uani 1 1 d . . . . .
F6_1 F 0.27815(10) 0.83421(6) 0.52968(5) 0.0351(2) Uani 1 1 d . . . . .
C4_1 C 0.31133(15) 0.69884(8) 0.46446(7) 0.0275(3) Uani 1 1 d . . . . .
F7_1 F 0.20650(9) 0.72658(6) 0.42467(5) 0.0369(2) Uani 1 1 d . . . . .
F8_1 F 0.27237(12) 0.67842(6) 0.51974(5) 0.0429(2) Uani 1 1 d . . . . .
F9_1 F 0.35131(11) 0.63580(5) 0.43743(5) 0.0384(2) Uani 1 1 d . . . . .
Ag1 Ag 0.36170(2) 0.75639(2) 0.22067(2) 0.02203(3) Uani 1 1 d . . . . .
Al1 Al 0.61459(3) 0.74969(2) 0.38351(2) 0.01343(6) Uani 1 1 d . . . . .
F1 F 0.55347(7) 0.75326(4) 0.30409(4) 0.01997(14) Uani 1 1 d . . . . .

loop_
_atom_site_aniso_label
_atom_site_aniso_U_11
_atom_site_aniso_U_22
_atom_site_aniso_U_33
_atom_site_aniso_U_23
_atom_site_aniso_U_13
_atom_site_aniso_U_12
C1_9 0.023(2) 0.025(3) 0.021(3) 0.008(2) 0.0040(18) 0.0006(16)
C2_9 0.023(5) 0.030(7) 0.025(5) 0.000(5) -0.003(4) -0.001(4)
C3_9 0.016(3) 0.033(3) 0.030(4) -0.005(3) 0.001(2) 0.005(2)
C4_9 0.031(5) 0.035(8) 0.028(6) -0.002(5) -0.001(4) -0.003(5)
C5_9 0.0271(18) 0.0231(17) 0.022(3) 0.0053(18) 0.0043(16) -0.0035(13)
C6_9 0.022(2) 0.038(3) 0.023(3) 0.009(2) 0.002(2) -0.0037(19)
F1_9 0.092(10) 0.062(7) 0.047(6) -0.007(5) 0.033(6) 0.013(7)
F2_9 0.043(7) 0.090(11) 0.034(5) -0.002(5) -0.016(5) -0.021(6)
C1_5 0.0206(8) 0.0298(10) 0.0268(10) -0.0082(7) 0.0052(7) 0.0017(6)
C2_5 0.0172(8) 0.0244(9) 0.0250(9) -0.0046(7) -0.0028(7) 0.0049(7)
C3_5 0.0210(8) 0.0330(10) 0.0418(16) -0.0006(11) 0.0054(10) -0.0012(7)
C4_5 0.0455(14) 0.0336(10) 0.0371(12) 0.0034(9) 0.0150(11) 0.0074(10)
C5_5 0.0421(16) 0.0437(16) 0.0206(9) -0.0043(8) 0.0002(9) 0.0234(12)
C6_5 0.0200(8) 0.0552(14) 0.0287(10) -0.0166(9) -0.0038(7) 0.0110(9)
F1_5 0.0439(8) 0.0498(8) 0.0541(10) -0.0088(7) 0.0261(7) -0.0150(6)
F2_5 0.0426(8) 0.0381(7) 0.0306(6) 0.0022(5) -0.0074(6) 0.0153(6)
C1_7 0.022(4) 0.022(3) 0.038(5) -0.001(3) 0.010(3) 0.000(3)
C2_7 0.035(5) 0.020(4) 0.025(4) 0.006(3) 0.013(3) 0.012(3)
C3_7 0.037(4) 0.035(4) 0.025(5) -0.005(3) 0.006(3) 0.013(3)
C4_7 0.025(4) 0.039(4) 0.036(4) -0.009(3) 0.009(3) 0.002(3)
C5_7 0.031(4) 0.031(4) 0.025(4) -0.009(3) 0.007(3) 0.005(3)
C6_7 0.018(4) 0.032(4) 0.031(5) -0.012(3) 0.002(3) 0.001(3)
F1_7 0.056(4) 0.033(3) 0.139(10) -0.022(4) 0.063(6) -0.018(3)
F2_7 0.124(9) 0.043(4) 0.041(4) 0.022(3) 0.029(5) 0.042(5)
C1_8 0.023(2) 0.025(3) 0.021(3) 0.008(2) 0.0040(18) 0.0006(16)
C2_8 0.015(2) 0.020(3) 0.019(2) 0.0061(19) 0.0011(17) 0.0000(17)
C3_8 0.016(3) 0.033(3) 0.030(4) -0.005(3) 0.001(2) 0.005(2)
C4_8 0.034(4) 0.042(4) 0.035(4) -0.010(4) 0.011(3) -0.003(3)
C5_8 0.036(4) 0.045(5) 0.019(2) -0.001(3) 0.006(3) -0.011(3)
C6_8 0.022(2) 0.038(3) 0.023(3) 0.009(2) 0.002(2) -0.0037(19)
F1_8 0.0388(16) 0.0375(9) 0.091(4) 0.000(3) 0.032(3) 0.0099(11)
F2_8 0.048(3) 0.029(2) 0.028(2) -0.0081(17) 0.009(2) -0.0112(19)
C1_6 0.0235(17) 0.0214(15) 0.029(3) 0.0042(18) 0.0073(17) 0.0013(11)
C2_6 0.040(3) 0.020(2) 0.024(2) -0.0004(16) 0.006(2) -0.004(2)
C3_6 0.036(3) 0.029(2) 0.026(2) 0.0008(17) -0.0036(19) -0.003(2)
C4_6 0.026(2) 0.041(2) 0.029(2) -0.0032(18) -0.0032(15) 0.0105(17)
C5_6 0.026(2) 0.0270(18) 0.0220(18) -0.0003(12) 0.0019(17) 0.0031(18)
C6_6 0.0271(18) 0.0231(17) 0.022(3) 0.0053(18) 0.0043(16) -0.0035(13)
F1_6 0.0388(16) 0.0375(9) 0.091(4) 0.000(3) 0.032(3) 0.0099(11)
F2_6 0.099(6) 0.038(2) 0.036(2) -0.0148(17) 0.011(3) -0.011(3)
C1_4 0.0206(5) 0.0343(7) 0.0203(6) 0.0045(5) 0.0059(4) 0.0038(5)
C2_4 0.0193(5) 0.0307(6) 0.0168(5) -0.0018(4) 0.0043(4) -0.0068(4)
C3_4 0.0244(5) 0.0220(6) 0.0213(6) 0.0017(4) 0.0029(4) -0.0038(4)
C4_4 0.0211(5) 0.0255(6) 0.0168(5) 0.0022(4) 0.0008(4) -0.0021(4)
C5_4 0.0257(6) 0.0238(6) 0.0177(5) -0.0011(4) 0.0028(4) -0.0059(4)
C6_4 0.0305(6) 0.0234(6) 0.0266(6) 0.0015(5) 0.0091(5) 0.0015(5)
F1_4 0.0226(4) 0.0536(6) 0.0390(5) 0.0112(4) 0.0080(3) 0.0122(4)
F2_4 0.0229(4) 0.0441(5) 0.0272(4) -0.0009(4) 0.0041(3) -0.0141(3)
O1_3 0.0187(4) 0.0173(4) 0.0207(4) 0.0023(3) 0.0000(3) -0.0032(3)
C1_3 0.0161(5) 0.0186(5) 0.0187(5) 0.0021(4) 0.0004(4) -0.0026(4)
C2_3 0.0314(6) 0.0194(6) 0.0320(7) 0.0011(5) 0.0070(5) 0.0000(5)
F1_3 0.0240(4) 0.0332(5) 0.0483(6) 0.0069(4) 0.0093(4) 0.0075(3)
F2_3 0.0506(6) 0.0185(4) 0.0559(6) 0.0080(4) 0.0107(5) 0.0005(4)
F3_3 0.0602(7) 0.0344(5) 0.0333(5) -0.0101(4) 0.0147(5) 0.0026(5)
C3_3 0.0232(6) 0.0303(7) 0.0259(6) 0.0055(5) -0.0040(5) -0.0097(5)
F4_3 0.0161(4) 0.0546(6) 0.0479(6) 0.0088(5) -0.0008(4) 0.0011(4)
F5_3 0.0395(5) 0.0450(5) 0.0233(4) 0.0083(4) -0.0105(3) -0.0148(4)
F6_3 0.0418(5) 0.0378(5) 0.0411(5) 0.0064(4) -0.0082(4) -0.0250(4)
C4_3 0.0208(5) 0.0317(6) 0.0200(6) 0.0057(5) 0.0021(4) -0.0025(5)
F7_3 0.0395(5) 0.0444(5) 0.0236(4) -0.0011(4) 0.0088(4) 0.0093(4)
F8_3 0.0334(5) 0.0515(6) 0.0319(5) 0.0150(4) 0.0069(4) -0.0153(4)
F9_3 0.0268(4) 0.0386(5) 0.0222(4) 0.0089(3) -0.0043(3) -0.0020(3)
O1_2 0.0177(4) 0.0157(4) 0.0214(4) 0.0002(3) 0.0038(3) 0.0033(3)
C1_2 0.0158(4) 0.0153(5) 0.0184(5) -0.0019(4) 0.0012(4) 0.0016(4)
C2_2 0.0171(5) 0.0228(6) 0.0246(6) -0.0023(4) 0.0017(4) 0.0029(4)
F1_2 0.0239(4) 0.0345(4) 0.0303(4) 0.0015(3) 0.0091(3) -0.0036(3)
F2_2 0.0187(4) 0.0322(4) 0.0473(5) -0.0027(4) -0.0022(3) 0.0089(3)
F3_2 0.0243(4) 0.0255(4) 0.0272(4) -0.0063(3) -0.0018(3) -0.0027(3)
C3_2 0.0270(6) 0.0167(5) 0.0210(6) -0.0005(4) 0.0002(4) 0.0030(4)
F4_2 0.0308(4) 0.0259(4) 0.0324(4) 0.0059(3) 0.0055(3) -0.0049(3)
F5_2 0.0395(5) 0.0280(4) 0.0177(4) 0.0005(3) -0.0015(3) 0.0004(3)
F6_2 0.0422(5) 0.0189(4) 0.0340(5) 0.0023(3) 0.0034(4) 0.0107(3)
C4_2 0.0239(5) 0.0214(5) 0.0202(6) -0.0039(4) 0.0012(4) 0.0033(4)
F7_2 0.0305(4) 0.0287(4) 0.0294(4) -0.0089(3) -0.0027(3) -0.0048(3)
F8_2 0.0337(4) 0.0321(4) 0.0287(4) -0.0102(3) 0.0054(3) 0.0115(3)
F9_2 0.0396(5) 0.0306(4) 0.0174(4) 0.0006(3) 0.0020(3) 0.0060(3)
O1_1 0.0158(4) 0.0276(4) 0.0187(4) 0.0047(3) 0.0066(3) 0.0047(3)
C1_1 0.0155(5) 0.0205(5) 0.0158(5) 0.0010(4) 0.0040(4) 0.0020(4)
C2_1 0.0265(6) 0.0395(8) 0.0206(6) 0.0034(5) 0.0028(5) 0.0083(5)
F1_1 0.0592(6) 0.0450(6) 0.0285(5) 0.0131(4) 0.0122(4) 0.0312(5)
F2_1 0.0398(5) 0.0511(6) 0.0161(4) -0.0016(3) 0.0038(3) 0.0099(4)
F3_1 0.0187(4) 0.0715(7) 0.0342(5) 0.0063(5) -0.0046(3) 0.0012(4)
C3_1 0.0231(5) 0.0238(6) 0.0252(6) -0.0008(5) 0.0067(5) 0.0028(4)
F4_1 0.0285(4) 0.0300(4) 0.0309(4) 0.0075(3) 0.0067(3) 0.0121(3)
F5_1 0.0442(5) 0.0273(4) 0.0449(6) -0.0099(4) 0.0052(4) -0.0100(4)
F6_1 0.0377(5) 0.0385(5) 0.0339(5) 0.0005(4) 0.0206(4) 0.0123(4)
C4_1 0.0327(7) 0.0272(6) 0.0243(6) -0.0029(5) 0.0099(5) -0.0066(5)
F7_1 0.0202(4) 0.0527(6) 0.0373(5) -0.0077(4) 0.0030(3) -0.0095(4)
F8_1 0.0584(6) 0.0415(5) 0.0345(5) -0.0008(4) 0.0255(5) -0.0218(5)
F9_1 0.0585(6) 0.0225(4) 0.0359(5) -0.0072(3) 0.0127(4) -0.0051(4)
Ag1 0.01927(5) 0.02776(5) 0.01819(5) -0.00007(3) 0.00029(3) 0.00000(3)
Al1 0.01116(13) 0.01591(15) 0.01317(15) -0.00005(11) 0.00183(11) 0.00067(11)
F1 0.0177(3) 0.0272(4) 0.0141(3) 0.0006(2) -0.0003(2) 0.0009(3)

loop_
_atom_type_symbol
_atom_type_description
_atom_type_scat_dispersion_real
_atom_type_scat_dispersion_imag
_atom_type_scat_source
C C 0.0033 0.0016 'International Tables Vol C Tables 4.2.6.8 and 6.1.1.4'
O O 0.0106 0.0060 'International Tables Vol C Tables 4.2.6.8 and 6.1.1.4'
F F 0.0171 0.0103 'International Tables Vol C Tables 4.2.6.8 and 6.1.1.4'
Al Al 0.0645 0.0514 'International Tables Vol C Tables 4.2.6.8 and 6.1.1.4'
Ag Ag -0.8971 1.1015 'International Tables Vol C Tables 4.2.6.8 and 6.1.1.4'
H H 0.0000 0.0000 'International Tables Vol C Tables 4.2.6.8 and 6.1.1.4'

loop_
_geom_angle_atom_site_label_1
_geom_angle_atom_site_label_2
_geom_angle_atom_site_label_3
_geom_angle
F1_9 C1_9 C6_9 119.9(13)
F1_9 C1_9 C2_9 120.1(12)
C6_9 C1_9 C2_9 119.8(11)
F2_9 C2_9 C3_9 123.5(14)
F2_9 C2_9 C1_9 113.3(12)
C3_9 C2_9 C1_9 123.2(12)
C2_9 C3_9 C4_9 118.1(12)
C2_9 C3_9 H3_9 120.9
C4_9 C3_9 H3_9 120.9
C3_9 C4_9 C5_9 118.5(14)
C3_9 C4_9 Ag1 101.0(13)
C5_9 C4_9 Ag1 65.6(18)
C3_9 C4_9 H4_9 120.8
C5_9 C4_9 H4_9 120.8
Ag1 C4_9 H4_9 102.5
C4_9 C5_9 C6_9 123.7(15)
C4_9 C5_9 Ag1 86.6(18)
C6_9 C5_9 Ag1 96.7(18)
C4_9 C5_9 H5_9 118.2
C6_9 C5_9 H5_9 118.2
Ag1 C5_9 H5_9 86.5
C1_9 C6_9 C5_9 116.5(13)
C1_9 C6_9 H6_9 121.8
C5_9 C6_9 H6_9 121.8
F1_5 C1_5 C6_5 120.3(2)
F1_5 C1_5 C2_5 119.0(2)
C6_5 C1_5 C2_5 120.7(2)
F2_5 C2_5 C3_5 121.2(2)
F2_5 C2_5 C1_5 117.8(2)
C3_5 C2_5 C1_5 121.0(2)
C2_5 C3_5 C4_5 118.4(2)
C2_5 C3_5 H3_5 120.8
C4_5 C3_5 H3_5 120.8
C5_5 C4_5 C3_5 120.6(2)
C5_5 C4_5 H4_5 119.7
C3_5 C4_5 H4_5 119.7
C6_5 C5_5 C4_5 119.9(2)
C6_5 C5_5 Ag1 92.15(15)
C4_5 C5_5 Ag1 90.90(16)
C6_5 C5_5 H5_5 120.0
C4_5 C5_5 H5_5 120.0
Ag1 C5_5 H5_5 87.0
C1_5 C6_5 C5_5 119.4(2)
C1_5 C6_5 Ag1 107.48(13)
C5_5 C6_5 Ag1 59.56(13)
C1_5 C6_5 H6_5 120.3
C5_5 C6_5 H6_5 120.3
Ag1 C6_5 H6_5 101.8
F1_7 C1_7 C6_7 124.3(10)
F1_7 C1_7 C2_7 114.0(10)
C6_7 C1_7 C2_7 121.6(8)
F2_7 C2_7 C1_7 124.0(10)
F2_7 C2_7 C3_7 116.1(10)
C1_7 C2_7 C3_7 119.9(9)
C4_7 C3_7 C2_7 119.4(10)
C4_7 C3_7 H3_7 120.3
C2_7 C3_7 H3_7 120.3
C3_7 C4_7 C5_7 119.2(9)
C3_7 C4_7 Ag1 105.5(7)
C5_7 C4_7 Ag1 52.3(4)
C3_7 C4_7 H4_7 120.4
C5_7 C4_7 H4_7 120.4
Ag1 C4_7 H4_7 109.9
C6_7 C5_7 C4_7 121.5(9)
C6_7 C5_7 Ag1 79.6(7)
C4_7 C5_7 Ag1 101.1(6)
C6_7 C5_7 H5_7 119.3
C4_7 C5_7 H5_7 119.3
Ag1 C5_7 H5_7 89.4
C1_7 C6_7 C5_7 118.4(8)
C1_7 C6_7 Ag1 107.2(7)
C5_7 C6_7 Ag1 68.8(6)
C1_7 C6_7 H6_7 120.8
C5_7 C6_7 H6_7 120.8
Ag1 C6_7 H6_7 93.6
F1_8 C1_8 C2_8 121.0(8)
F1_8 C1_8 C6_8 117.5(7)
C2_8 C1_8 C6_8 121.5(8)
F2_8 C2_8 C1_8 115.6(9)
F2_8 C2_8 C3_8 124.2(9)
C1_8 C2_8 C3_8 120.2(9)
C2_8 C3_8 C4_8 118.3(9)
C2_8 C3_8 H3_8 120.8
C4_8 C3_8 H3_8 120.8
C5_8 C4_8 C3_8 120.3(9)
C5_8 C4_8 H4_8 119.8
C3_8 C4_8 H4_8 119.8
C6_8 C5_8 C4_8 120.3(9)
C6_8 C5_8 Ag1 80.0(7)
C4_8 C5_8 Ag1 101.7(8)
C6_8 C5_8 H5_8 119.9
C4_8 C5_8 H5_8 119.9
Ag1 C5_8 H5_8 88.3
C5_8 C6_8 C1_8 119.4(8)
C5_8 C6_8 Ag1 70.0(7)
C1_8 C6_8 Ag1 107.9(6)
C5_8 C6_8 H6_8 120.3
C1_8 C6_8 H6_8 120.3
Ag1 C6_8 H6_8 92.0
F1_6 C1_6 C2_6 116.7(5)
F1_6 C1_6 C6_6 121.9(5)
C2_6 C1_6 C6_6 121.4(6)
F2_6 C2_6 C1_6 121.6(7)
F2_6 C2_6 C3_6 116.9(7)
C1_6 C2_6 C3_6 121.5(7)
C2_6 C3_6 C4_6 118.4(8)
C2_6 C3_6 H3_6 120.8
C4_6 C3_6 H3_6 120.8
C3_6 C4_6 C5_6 120.3(7)
C3_6 C4_6 H4_6 119.9
C5_6 C4_6 H4_6 119.9
C6_6 C5_6 C4_6 120.4(6)
C6_6 C5_6 Ag1 76.5(4)
C4_6 C5_6 Ag1 103.3(6)
C6_6 C5_6 H5_6 119.8
C4_6 C5_6 H5_6 119.8
Ag1 C5_6 H5_6 90.2
C1_6 C6_6 C5_6 117.9(6)
C1_6 C6_6 Ag1 103.6(4)
C5_6 C6_6 Ag1 73.0(4)
C1_6 C6_6 H6_6 121.0
C5_6 C6_6 H6_6 121.0
Ag1 C6_6 H6_6 93.2
F1_4 C1_4 C6_4 120.49(13)
F1_4 C1_4 C2_4 118.30(12)
C6_4 C1_4 C2_4 121.21(12)
F2_4 C2_4 C3_4 119.82(12)
F2_4 C2_4 C1_4 118.89(12)
C3_4 C2_4 C1_4 121.29(12)
C2_4 C3_4 C4_4 118.44(12)
C2_4 C3_4 H3_4 120.8
C4_4 C3_4 H3_4 120.8
C5_4 C4_4 C3_4 120.35(12)
C5_4 C4_4 Ag1 73.22(7)
C3_4 C4_4 Ag1 106.77(8)
C5_4 C4_4 H4_4 119.8
C3_4 C4_4 H4_4 119.8
Ag1 C4_4 H4_4 90.0
C4_4 C5_4 C6_4 120.23(12)
C4_4 C5_4 Ag1 74.62(7)
C6_4 C5_4 Ag1 105.19(9)
C4_4 C5_4 H5_4 119.9
C6_4 C5_4 H5_4 119.9
Ag1 C5_4 H5_4 90.2
C1_4 C6_4 C5_4 118.47(13)
C1_4 C6_4 H6_4 120.8
C5_4 C6_4 H6_4 120.8
C1_3 O1_3 Al1 145.63(8)
O1_3 C1_3 C2_3 110.51(10)
O1_3 C1_3 C3_3 108.22(10)
C2_3 C1_3 C3_3 109.62(11)
O1_3 C1_3 C4_3 110.50(10)
C2_3 C1_3 C4_3 109.16(10)
C3_3 C1_3 C4_3 108.78(10)
F3_3 C2_3 F1_3 107.64(12)
F3_3 C2_3 F2_3 107.88(12)
F1_3 C2_3 F2_3 107.38(12)
F3_3 C2_3 C1_3 110.87(12)
F1_3 C2_3 C1_3 110.12(11)
F2_3 C2_3 C1_3 112.75(12)
F5_3 C3_3 F4_3 107.67(12)
F5_3 C3_3 F6_3 107.88(12)
F4_3 C3_3 F6_3 107.76(12)
F5_3 C3_3 C1_3 110.62(11)
F4_3 C3_3 C1_3 110.49(11)
F6_3 C3_3 C1_3 112.25(11)
F7_3 C4_3 F8_3 108.24(12)
F7_3 C4_3 F9_3 106.84(11)
F8_3 C4_3 F9_3 107.31(11)
F7_3 C4_3 C1_3 110.49(11)
F8_3 C4_3 C1_3 113.05(11)
F9_3 C4_3 C1_3 110.66(10)
C1_2 O1_2 Al1 146.88(8)
O1_2 C1_2 C4_2 109.75(9)
O1_2 C1_2 C2_2 111.33(10)
C4_2 C1_2 C2_2 109.56(10)
O1_2 C1_2 C3_2 107.84(10)
C4_2 C1_2 C3_2 109.15(10)
C2_2 C1_2 C3_2 109.17(10)
F3_2 C2_2 F2_2 107.92(10)
F3_2 C2_2 F1_2 107.40(11)
F2_2 C2_2 F1_2 107.91(11)
F3_2 C2_2 C1_2 110.79(10)
F2_2 C2_2 C1_2 112.40(11)
F1_2 C2_2 C1_2 110.24(10)
F4_2 C3_2 F6_2 108.10(11)
F4_2 C3_2 F5_2 107.47(11)
F6_2 C3_2 F5_2 107.43(10)
F4_2 C3_2 C1_2 111.14(10)
F6_2 C3_2 C1_2 112.22(11)
F5_2 C3_2 C1_2 110.28(10)
F9_2 C4_2 F7_2 107.02(10)
F9_2 C4_2 F8_2 107.62(11)
F7_2 C4_2 F8_2 107.85(11)
F9_2 C4_2 C1_2 110.48(10)
F7_2 C4_2 C1_2 110.63(10)
F8_2 C4_2 C1_2 113.01(10)
C1_1 O1_1 Al1 145.27(8)
O1_1 C1_1 C4_1 108.78(10)
O1_1 C1_1 C2_1 112.41(10)
C4_1 C1_1 C2_1 109.07(11)
O1_1 C1_1 C3_1 108.50(10)
C4_1 C1_1 C3_1 109.33(10)
C2_1 C1_1 C3_1 108.71(10)
F3_1 C2_1 F2_1 108.17(13)
F3_1 C2_1 F1_1 107.25(13)
F2_1 C2_1 F1_1 107.85(12)
F3_1 C2_1 C1_1 110.14(12)
F2_1 C2_1 C1_1 112.52(11)
F1_1 C2_1 C1_1 110.72(12)
F4_1 C3_1 F5_1 108.20(12)
F4_1 C3_1 F6_1 107.79(11)
F5_1 C3_1 F6_1 108.02(12)
F4_1 C3_1 C1_1 110.41(11)
F5_1 C3_1 C1_1 109.98(10)
F6_1 C3_1 C1_1 112.31(11)
F9_1 C4_1 F8_1 107.72(12)
F9_1 C4_1 F7_1 107.67(12)
F8_1 C4_1 F7_1 108.43(12)
F9_1 C4_1 C1_1 110.46(11)
F8_1 C4_1 C1_1 112.74(11)
F7_1 C4_1 C1_1 109.67(11)
F1 Ag1 C5_7 98.4(2)
F1 Ag1 C5_4 104.78(4)
C5_7 Ag1 C5_4 148.9(2)
F1 Ag1 C5_5 86.62(6)
C5_4 Ag1 C5_5 142.71(7)
F1 Ag1 C4_4 110.49(3)
C5_7 Ag1 C4_4 119.4(2)
C5_4 Ag1 C4_4 32.15(4)
C5_5 Ag1 C4_4 110.56(7)
F1 Ag1 C6_7 85.0(2)
C5_7 Ag1 C6_7 31.6(2)
C5_4 Ag1 C6_7 130.3(3)
C4_4 Ag1 C6_7 98.4(3)
F1 Ag1 C5_8 91.4(2)
C5_7 Ag1 C5_8 88.4(3)
C5_4 Ag1 C5_8 111.1(2)
C4_4 Ag1 C5_8 139.8(2)
C6_7 Ag1 C5_8 117.3(3)
F1 Ag1 C5_6 96.05(15)
C5_4 Ag1 C5_6 115.49(16)
C5_5 Ag1 C5_6 97.95(16)
C4_4 Ag1 C5_6 141.54(17)
F1 Ag1 C6_6 82.18(13)
C5_4 Ag1 C6_6 93.07(11)
C5_5 Ag1 C6_6 123.92(12)
C4_4 Ag1 C6_6 124.87(11)
C5_6 Ag1 C6_6 30.53(14)
F1 Ag1 C6_8 83.83(18)
C5_7 Ag1 C6_8 118.2(3)
C5_4 Ag1 C6_8 85.05(16)
C4_4 Ag1 C6_8 116.92(16)
C6_7 Ag1 C6_8 144.6(3)
C5_8 Ag1 C6_8 30.0(2)
F1 Ag1 C5_9 81.3(4)
C5_4 Ag1 C5_9 99.9(4)
C4_4 Ag1 C5_9 131.6(4)
F1 Ag1 C6_5 86.89(4)
C5_4 Ag1 C6_5 115.56(6)
C5_5 Ag1 C6_5 28.29(8)
C4_4 Ag1 C6_5 83.96(6)
C5_6 Ag1 C6_5 126.09(15)
C6_6 Ag1 C6_5 151.16(11)
F1 Al1 O1_3 110.82(4)
F1 Al1 O1_2 111.98(4)
O1_3 Al1 O1_2 109.50(4)
F1 Al1 O1_1 102.41(4)
O1_3 Al1 O1_1 114.16(5)
O1_2 Al1 O1_1 107.82(5)
Al1 F1 Ag1 148.09(4)

loop_
_geom_bond_atom_site_label_1
_geom_bond_atom_site_label_2
_geom_bond_distance
C1_9 F1_9 1.338(12)
C1_9 C6_9 1.379(12)
C1_9 C2_9 1.384(12)
C2_9 F2_9 1.329(12)
C2_9 C3_9 1.367(12)
C3_9 C4_9 1.383(12)
C3_9 H3_9 0.9500
C4_9 C5_9 1.384(13)
C4_9 Ag1 2.96(2)
C4_9 H4_9 0.9500
C5_9 C6_9 1.393(13)
C5_9 Ag1 2.70(4)
C5_9 H5_9 0.9500
C6_9 H6_9 0.9500
C1_5 F1_5 1.343(3)
C1_5 C6_5 1.372(3)
C1_5 C2_5 1.382(3)
C2_5 F2_5 1.333(3)
C2_5 C3_5 1.376(3)
C3_5 C4_5 1.393(4)
C3_5 H3_5 0.9500
C4_5 C5_5 1.392(4)
C4_5 H4_5 0.9500
C5_5 C6_5 1.385(4)
C5_5 Ag1 2.519(2)
C5_5 H5_5 0.9500
C6_5 Ag1 2.920(3)
C6_5 H6_5 0.9500
C1_7 F1_7 1.321(9)
C1_7 C6_7 1.360(11)
C1_7 C2_7 1.367(10)
C2_7 F2_7 1.320(10)
C2_7 C3_7 1.381(11)
C3_7 C4_7 1.377(11)
C3_7 H3_7 0.9500
C4_7 C5_7 1.381(10)
C4_7 Ag1 3.022(9)
C4_7 H4_7 0.9500
C5_7 C6_7 1.368(10)
C5_7 Ag1 2.436(9)
C5_7 H5_7 0.9500
C6_7 Ag1 2.569(11)
C6_7 H6_7 0.9500
C1_8 F1_8 1.337(9)
C1_8 C2_8 1.371(9)
C1_8 C6_8 1.373(8)
C2_8 F2_8 1.334(9)
C2_8 C3_8 1.385(9)
C3_8 C4_8 1.405(10)
C3_8 H3_8 0.9500
C4_8 C5_8 1.384(9)
C4_8 H4_8 0.9500
C5_8 C6_8 1.368(8)
C5_8 Ag1 2.569(14)
C5_8 H5_8 0.9500
C6_8 Ag1 2.693(11)
C6_8 H6_8 0.9500
C1_6 F1_6 1.325(6)
C1_6 C2_6 1.371(7)
C1_6 C6_6 1.380(6)
C2_6 F2_6 1.327(7)
C2_6 C3_6 1.376(8)
C3_6 C4_6 1.385(8)
C3_6 H3_6 0.9500
C4_6 C5_6 1.406(7)
C4_6 H4_6 0.9500
C5_6 C6_6 1.392(6)
C5_6 Ag1 2.621(10)
C5_6 H5_6 0.9500
C6_6 Ag1 2.666(6)
C6_6 H6_6 0.9500
C1_4 F1_4 1.3430(15)
C1_4 C6_4 1.377(2)
C1_4 C2_4 1.383(2)
C2_4 F2_4 1.3428(14)
C2_4 C3_4 1.3740(18)
C3_4 C4_4 1.4016(17)
C3_4 H3_4 0.9500
C4_4 C5_4 1.3965(19)
C4_4 Ag1 2.5302(12)
C4_4 H4_4 0.9500
C5_4 C6_4 1.4008(19)
C5_4 Ag1 2.5124(13)
C5_4 H5_4 0.9500
C6_4 H6_4 0.9500
O1_3 C1_3 1.3482(14)
O1_3 Al1 1.7234(9)
C1_3 C2_3 1.5529(19)
C1_3 C3_3 1.5531(17)
C1_3 C4_3 1.5594(18)
C2_3 F3_3 1.3286(18)
C2_3 F1_3 1.3326(17)
C2_3 F2_3 1.3398(16)
C3_3 F5_3 1.3260(16)
C3_3 F4_3 1.3349(19)
C3_3 F6_3 1.3352(16)
C4_3 F7_3 1.3296(17)
C4_3 F8_3 1.3299(16)
C4_3 F9_3 1.3373(15)
O1_2 C1_2 1.3550(13)
O1_2 Al1 1.7242(9)
C1_2 C4_2 1.5565(17)
C1_2 C2_2 1.5581(17)
C1_2 C3_2 1.5616(18)
C2_2 F3_2 1.3263(15)
C2_2 F2_2 1.3335(14)
C2_2 F1_2 1.3362(16)
C3_2 F4_2 1.3205(16)
C3_2 F6_2 1.3370(14)
C3_2 F5_2 1.3394(15)
C4_2 F9_2 1.3312(15)
C4_2 F7_2 1.3334(16)
C4_2 F8_2 1.3349(15)
O1_1 C1_1 1.3561(14)
O1_1 Al1 1.7318(9)
C1_1 C4_1 1.5512(18)
C1_1 C2_1 1.5558(18)
C1_1 C3_1 1.5640(17)
C2_1 F3_1 1.3290(19)
C2_1 F2_1 1.3345(17)
C2_1 F1_1 1.3357(18)
C3_1 F4_1 1.3210(16)
C3_1 F5_1 1.3346(16)
C3_1 F6_1 1.3357(16)
C4_1 F9_1 1.3326(17)
C4_1 F8_1 1.3342(16)
C4_1 F7_1 1.3438(18)
Ag1 F1 2.4197(7)
Al1 F1 1.6871(8)

loop_
_geom_torsion_atom_site_label_1
_geom_torsion_atom_site_label_2
_geom_torsion_atom_site_label_3
_geom_torsion_atom_site_label_4
_geom_torsion
F1_9 C1_9 C2_9 F2_9 -3(2)
C6_9 C1_9 C2_9 F2_9 -178.9(18)
F1_9 C1_9 C2_9 C3_9 176.5(17)
C6_9 C1_9 C2_9 C3_9 0.6(17)
F2_9 C2_9 C3_9 C4_9 177(2)
C1_9 C2_9 C3_9 C4_9 -2.0(17)
C2_9 C3_9 C4_9 C5_9 5(3)
C2_9 C3_9 C4_9 Ag1 72.7(14)
C3_9 C4_9 C5_9 C6_9 -6(5)
Ag1 C4_9 C5_9 C6_9 -96(3)
C3_9 C4_9 C5_9 Ag1 90(2)
F1_9 C1_9 C6_9 C5_9 -178(2)
C2_9 C1_9 C6_9 C5_9 -2(3)
C4_9 C5_9 C6_9 C1_9 5(4)
Ag1 C5_9 C6_9 C1_9 -85.5(17)
F1_5 C1_5 C2_5 F2_5 -1.3(3)
C6_5 C1_5 C2_5 F2_5 178.2(2)
F1_5 C1_5 C2_5 C3_5 179.6(2)
C6_5 C1_5 C2_5 C3_5 -0.9(3)
F2_5 C2_5 C3_5 C4_5 -178.0(3)
C1_5 C2_5 C3_5 C4_5 1.1(4)
C2_5 C3_5 C4_5 C5_5 0.1(4)
C3_5 C4_5 C5_5 C6_5 -1.5(4)
C3_5 C4_5 C5_5 Ag1 -94.5(2)
F1_5 C1_5 C6_5 C5_5 179.0(2)
C2_5 C1_5 C6_5 C5_5 -0.5(3)
F1_5 C1_5 C6_5 Ag1 -116.60(18)
C2_5 C1_5 C6_5 Ag1 63.9(2)
C4_5 C5_5 C6_5 C1_5 1.7(3)
Ag1 C5_5 C6_5 C1_5 93.97(19)
C4_5 C5_5 C6_5 Ag1 -92.3(2)
F1_7 C1_7 C2_7 F2_7 -0.9(14)
C6_7 C1_7 C2_7 F2_7 177.6(12)
F1_7 C1_7 C2_7 C3_7 -179.4(10)
C6_7 C1_7 C2_7 C3_7 -1.0(13)
F2_7 C2_7 C3_7 C4_7 -178.6(12)
C1_7 C2_7 C3_7 C4_7 0.0(13)
C2_7 C3_7 C4_7 C5_7 1.9(14)
C2_7 C3_7 C4_7 Ag1 -53.2(10)
C3_7 C4_7 C5_7 C6_7 -3.0(15)
Ag1 C4_7 C5_7 C6_7 84.4(9)
C3_7 C4_7 C5_7 Ag1 -87.4(10)
F1_7 C1_7 C6_7 C5_7 178.2(10)
C2_7 C1_7 C6_7 C5_7 -0.1(16)
F1_7 C1_7 C6_7 Ag1 -107.0(10)
C2_7 C1_7 C6_7 Ag1 74.8(10)
C4_7 C5_7 C6_7 C1_7 2.1(16)
Ag1 C5_7 C6_7 C1_7 98.7(10)
C4_7 C5_7 C6_7 Ag1 -96.7(9)
F1_8 C1_8 C2_8 F2_8 -0.1(15)
C6_8 C1_8 C2_8 F2_8 179.4(11)
F1_8 C1_8 C2_8 C3_8 179.5(11)
C6_8 C1_8 C2_8 C3_8 -1.0(11)
F2_8 C2_8 C3_8 C4_8 -179.8(15)
C1_8 C2_8 C3_8 C4_8 0.7(13)
C2_8 C3_8 C4_8 C5_8 -1.1(19)
C3_8 C4_8 C5_8 C6_8 1.7(19)
C3_8 C4_8 C5_8 Ag1 86.9(13)
C4_8 C5_8 C6_8 C1_8 -2.0(16)
Ag1 C5_8 C6_8 C1_8 -99.8(9)
C4_8 C5_8 C6_8 Ag1 97.8(11)
F1_8 C1_8 C6_8 C5_8 -178.8(11)
C2_8 C1_8 C6_8 C5_8 1.7(14)
F1_8 C1_8 C6_8 Ag1 104.6(10)
C2_8 C1_8 C6_8 Ag1 -75.0(9)
F1_6 C1_6 C2_6 F2_6 0.8(12)
C6_6 C1_6 C2_6 F2_6 179.9(9)
F1_6 C1_6 C2_6 C3_6 -179.3(8)
C6_6 C1_6 C2_6 C3_6 -0.1(9)
F2_6 C2_6 C3_6 C4_6 -179.2(11)
C1_6 C2_6 C3_6 C4_6 0.8(10)
C2_6 C3_6 C4_6 C5_6 -0.6(14)
C3_6 C4_6 C5_6 C6_6 -0.3(14)
C3_6 C4_6 C5_6 Ag1 81.7(10)
F1_6 C1_6 C6_6 C5_6 178.3(7)
C2_6 C1_6 C6_6 C5_6 -0.8(10)
F1_6 C1_6 C6_6 Ag1 100.6(7)
C2_6 C1_6 C6_6 Ag1 -78.5(7)
C4_6 C5_6 C6_6 C1_6 1.0(11)
Ag1 C5_6 C6_6 C1_6 -96.6(6)
C4_6 C5_6 C6_6 Ag1 97.6(8)
F1_4 C1_4 C2_4 F2_4 0.90(18)
C6_4 C1_4 C2_4 F2_4 -178.03(12)
F1_4 C1_4 C2_4 C3_4 -179.63(12)
C6_4 C1_4 C2_4 C3_4 1.4(2)
F2_4 C2_4 C3_4 C4_4 178.50(11)
C1_4 C2_4 C3_4 C4_4 -0.96(19)
C2_4 C3_4 C4_4 C5_4 -0.28(19)
C2_4 C3_4 C4_4 Ag1 79.77(13)
C3_4 C4_4 C5_4 C6_4 1.07(19)
Ag1 C4_4 C5_4 C6_4 -98.88(12)
C3_4 C4_4 C5_4 Ag1 99.95(11)
F1_4 C1_4 C6_4 C5_4 -179.53(12)
C2_4 C1_4 C6_4 C5_4 -0.6(2)
C4_4 C5_4 C6_4 C1_4 -0.62(19)
Ag1 C5_4 C6_4 C1_4 -81.43(13)
Al1 O1_3 C1_3 C2_3 70.35(18)
Al1 O1_3 C1_3 C3_3 -169.60(12)
Al1 O1_3 C1_3 C4_3 -50.59(18)
O1_3 C1_3 C2_3 F3_3 73.69(14)
C3_3 C1_3 C2_3 F3_3 -45.52(15)
C4_3 C1_3 C2_3 F3_3 -164.58(11)
O1_3 C1_3 C2_3 F1_3 -45.33(14)
C3_3 C1_3 C2_3 F1_3 -164.53(11)
C4_3 C1_3 C2_3 F1_3 76.40(13)
O1_3 C1_3 C2_3 F2_3 -165.24(11)
C3_3 C1_3 C2_3 F2_3 75.56(14)
C4_3 C1_3 C2_3 F2_3 -43.51(15)
O1_3 C1_3 C3_3 F5_3 -44.09(15)
C2_3 C1_3 C3_3 F5_3 76.51(14)
C4_3 C1_3 C3_3 F5_3 -164.19(12)
O1_3 C1_3 C3_3 F4_3 75.04(13)
C2_3 C1_3 C3_3 F4_3 -164.36(11)
C4_3 C1_3 C3_3 F4_3 -45.06(14)
O1_3 C1_3 C3_3 F6_3 -164.65(12)
C2_3 C1_3 C3_3 F6_3 -44.05(16)
C4_3 C1_3 C3_3 F6_3 75.25(15)
O1_3 C1_3 C4_3 F7_3 -40.91(14)
C2_3 C1_3 C4_3 F7_3 -162.65(11)
C3_3 C1_3 C4_3 F7_3 77.77(13)
O1_3 C1_3 C4_3 F8_3 -162.39(11)
C2_3 C1_3 C4_3 F8_3 75.87(13)
C3_3 C1_3 C4_3 F8_3 -43.71(15)
O1_3 C1_3 C4_3 F9_3 77.22(13)
C2_3 C1_3 C4_3 F9_3 -44.52(14)
C3_3 C1_3 C4_3 F9_3 -164.11(11)
Al1 O1_2 C1_2 C4_2 -74.72(17)
Al1 O1_2 C1_2 C2_2 46.75(19)
Al1 O1_2 C1_2 C3_2 166.48(11)
O1_2 C1_2 C2_2 F3_2 43.20(14)
C4_2 C1_2 C2_2 F3_2 164.77(10)
C3_2 C1_2 C2_2 F3_2 -75.75(12)
O1_2 C1_2 C2_2 F2_2 164.02(10)
C4_2 C1_2 C2_2 F2_2 -74.41(13)
C3_2 C1_2 C2_2 F2_2 45.07(14)
O1_2 C1_2 C2_2 F1_2 -75.55(13)
C4_2 C1_2 C2_2 F1_2 46.02(13)
C3_2 C1_2 C2_2 F1_2 165.50(10)
O1_2 C1_2 C3_2 F4_2 43.85(13)
C4_2 C1_2 C3_2 F4_2 -75.33(12)
C2_2 C1_2 C3_2 F4_2 164.94(10)
O1_2 C1_2 C3_2 F6_2 165.03(10)
C4_2 C1_2 C3_2 F6_2 45.86(13)
C2_2 C1_2 C3_2 F6_2 -73.87(13)
O1_2 C1_2 C3_2 F5_2 -75.23(12)
C4_2 C1_2 C3_2 F5_2 165.59(10)
C2_2 C1_2 C3_2 F5_2 45.86(13)
O1_2 C1_2 C4_2 F9_2 46.95(14)
C2_2 C1_2 C4_2 F9_2 -75.57(12)
C3_2 C1_2 C4_2 F9_2 164.94(10)
O1_2 C1_2 C4_2 F7_2 -71.37(13)
C2_2 C1_2 C4_2 F7_2 166.11(10)
C3_2 C1_2 C4_2 F7_2 46.62(13)
O1_2 C1_2 C4_2 F8_2 167.59(11)
C2_2 C1_2 C4_2 F8_2 45.07(14)
C3_2 C1_2 C4_2 F8_2 -74.42(13)
Al1 O1_1 C1_1 C4_1 -113.63(15)
Al1 O1_1 C1_1 C2_1 7.3(2)
Al1 O1_1 C1_1 C3_1 127.53(14)
O1_1 C1_1 C2_1 F3_1 41.62(16)
C4_1 C1_1 C2_1 F3_1 162.35(12)
C3_1 C1_1 C2_1 F3_1 -78.51(14)
O1_1 C1_1 C2_1 F2_1 162.40(12)
C4_1 C1_1 C2_1 F2_1 -76.87(15)
C3_1 C1_1 C2_1 F2_1 42.26(16)
O1_1 C1_1 C2_1 F1_1 -76.83(15)
C4_1 C1_1 C2_1 F1_1 43.90(15)
C3_1 C1_1 C2_1 F1_1 163.04(11)
O1_1 C1_1 C3_1 F4_1 41.64(14)
C4_1 C1_1 C3_1 F4_1 -76.85(13)
C2_1 C1_1 C3_1 F4_1 164.17(11)
O1_1 C1_1 C3_1 F5_1 -77.70(13)
C4_1 C1_1 C3_1 F5_1 163.81(11)
C2_1 C1_1 C3_1 F5_1 44.83(14)
O1_1 C1_1 C3_1 F6_1 161.97(11)
C4_1 C1_1 C3_1 F6_1 43.48(14)
C2_1 C1_1 C3_1 F6_1 -75.50(14)
O1_1 C1_1 C4_1 F9_1 46.60(14)
C2_1 C1_1 C4_1 F9_1 -76.33(14)
C3_1 C1_1 C4_1 F9_1 164.92(11)
O1_1 C1_1 C4_1 F8_1 167.17(12)
C2_1 C1_1 C4_1 F8_1 44.24(16)
C3_1 C1_1 C4_1 F8_1 -74.51(15)
O1_1 C1_1 C4_1 F7_1 -71.92(13)
C2_1 C1_1 C4_1 F7_1 165.15(11)
C3_1 C1_1 C4_1 F7_1 46.40(14)
C1_3 O1_3 Al1 F1 28.10(16)
C1_3 O1_3 Al1 O1_2 152.12(14)
C1_3 O1_3 Al1 O1_1 -86.90(15)
C1_2 O1_2 Al1 F1 69.21(15)
C1_2 O1_2 Al1 O1_3 -54.13(16)
C1_2 O1_2 Al1 O1_1 -178.87(14)
C1_1 O1_1 Al1 F1 163.70(15)
C1_1 O1_1 Al1 O1_3 -76.46(16)
C1_1 O1_1 Al1 O1_2 45.44(16)
O1_3 Al1 F1 Ag1 -132.68(8)
O1_2 Al1 F1 Ag1 104.73(8)
O1_1 Al1 F1 Ag1 -10.53(9)
